data_7046693
loop_
_publ_author_name
'Pettenuzzo, Andrea'
'Montagner, Diego'
'McArdle, Patrick'
'Ronconi, Luca'

_publ_section_title
;
 An innovative and efficient route to the synthesis of metal-based
 glycoconjugates: proof-of-concept and potential applications.
;
_journal_issue 31
_journal_name_full 'Dalton transactions (Cambridge, England : 2003)'
_journal_page_first 10721
_journal_page_last 10736
_journal_paper_doi 10.1039/c8dt01583j
_journal_volume 47
_journal_year 2018
_chemical_formula_sum 'C9 H14 Au Br2 N O2 S2'
_chemical_formula_weight 589.12
_space_group_crystal_system monoclinic
_space_group_IT_number 14
_space_group_name_Hall '-P 2ybc'
_space_group_name_H-M_alt 'P 1 21/c 1'
_symmetry_space_group_name_Hall '-P 2ybc'
_symmetry_space_group_name_H-M 'P 1 21/c 1'
_atom_sites_solution_hydrogens geom
_audit_creation_method SHELXL-2018/1
_audit_update_record
;
2018-04-09 deposited with the CCDC.
2018-06-14 downloaded from the CCDC.
;
_cell_angle_alpha 90
_cell_angle_beta 102.529(5)
_cell_angle_gamma 90
_cell_formula_units_Z 4
_cell_length_a 8.0665(4)
_cell_length_b 16.5901(11)
_cell_length_c 11.7403(6)
_cell_measurement_reflns_used 1448
_cell_measurement_temperature 298.0(1)
_cell_measurement_theta_max 26.6190
_cell_measurement_theta_min 3.9170
_cell_volume 1533.72(15)
_computing_cell_refinement
; 
crysalispro, agilent technologies, 
version 1.171.37.35 (release 13-08-2014 crysalis171 .net) 
(compiled aug 13 2014,18:06:01) 
;
_computing_data_collection
; 
crysalispro, agilent technologies, 
version 1.171.37.35 (release 13-08-2014 crysalis171 .net) 
(compiled aug 13 2014,18:06:01) 
;
_computing_data_reduction
; 
crysalispro, agilent technologies, 
version 1.171.37.35 (release 13-08-2014 crysalis171 .net) 
(compiled aug 13 2014,18:06:01) 
;
_computing_molecular_graphics 'ORTEX - P. McArdle, J.Appl.Cryst.,1995,28,65-65.'
_computing_publication_material 'Oscail - P. McArdle, J.Appl.Cryst.,2017,50,320-326.'
_computing_structure_refinement 'SHELXL-2018/1 (Sheldrick, 2018)'
_computing_structure_solution 'SHELXT 2014/5 (Sheldrick, 2014)'
_diffrn_ambient_temperature 298.0(1)
_diffrn_detector_area_resol_mean 16.1048
_diffrn_measured_fraction_theta_full 0.998
_diffrn_measured_fraction_theta_max 0.998
_diffrn_measurement_device_type 'xcalibur, sapphire3'
_diffrn_measurement_method '\w scans'
_diffrn_radiation_type MoK\a
_diffrn_radiation_wavelength 0.71073
_diffrn_reflns_av_R_equivalents 0.0306
_diffrn_reflns_av_unetI/netI 0.0545
_diffrn_reflns_Laue_measured_fraction_full 0.998
_diffrn_reflns_Laue_measured_fraction_max 0.998
_diffrn_reflns_limit_h_max 9
_diffrn_reflns_limit_h_min -9
_diffrn_reflns_limit_k_max 11
_diffrn_reflns_limit_k_min -19
_diffrn_reflns_limit_l_max 14
_diffrn_reflns_limit_l_min -14
_diffrn_reflns_number 6113
_diffrn_reflns_point_group_measured_fraction_full 0.998
_diffrn_reflns_point_group_measured_fraction_max 0.998
_diffrn_reflns_theta_full 25.242
_diffrn_reflns_theta_max 25.350
_diffrn_reflns_theta_min 3.555
_diffrn_source 'enhance (mo) x-ray source'
_exptl_absorpt_coefficient_mu 15.064
_exptl_absorpt_correction_T_max 1.00000
_exptl_absorpt_correction_T_min 0.30787
_exptl_absorpt_correction_type multi-scan
_exptl_absorpt_process_details
; 
crysalispro, agilent technologies, 
version 1.171.37.35 (release 13-08-2014 crysalis171 .net) 
(compiled aug 13 2014,18:06:01) 
;
_exptl_crystal_colour Colourless
_exptl_crystal_density_diffrn 2.551
_exptl_crystal_description Parallelepiped
_exptl_crystal_F_000 1088
_exptl_crystal_size_max 0.50
_exptl_crystal_size_mid 0.40
_exptl_crystal_size_min 0.20
_refine_diff_density_max 0.816
_refine_diff_density_min -0.908
_refine_diff_density_rms 0.169
_refine_ls_extinction_method none
_refine_ls_goodness_of_fit_ref 1.059
_refine_ls_hydrogen_treatment constr
_refine_ls_matrix_type full
_refine_ls_number_parameters 155
_refine_ls_number_reflns 2814
_refine_ls_number_restraints 0
_refine_ls_restrained_S_all 1.059
_refine_ls_R_factor_all 0.0667
_refine_ls_R_factor_gt 0.0392
_refine_ls_shift/su_max 0.000
_refine_ls_shift/su_mean 0.000
_refine_ls_structure_factor_coef Fsqd
_refine_ls_weighting_details 'w=1/[\s^2^(Fo^2^)+(0.0247P)^2^+0.8690P] where P=(Fo^2^+2Fc^2^)/3'
_refine_ls_weighting_scheme calc
_refine_ls_wR_factor_gt 0.0669
_refine_ls_wR_factor_ref 0.0777
_reflns_Friedel_coverage 0.000
_reflns_number_gt 2111
_reflns_number_total 2814
_reflns_threshold_expression 'I > 2\s(I)'
_cod_data_source_file c8dt01583j2.cif
_cod_data_source_block ap228
_cod_depositor_comments 'Adding full bibliography for 7046692--7046694.cif.'
_cod_database_code 7046693
_shelx_shelxl_version_number 2018/1
_shelx_space_group_comment
; 
The symmetry employed for this shelxl refinement is uniquely defined 
by the following loop, which should always be used as a source of 
symmetry information in preference to the above space-group names. 
They are only intended as comments. 
;
_shelx_estimated_absorpt_t_min 0.050
_shelx_estimated_absorpt_t_max 0.153

loop_
_space_group_symop_operation_xyz
'x, y, z'
'x, -y+1/2, z+1/2'
'-x, -y, -z'
'-x, y-1/2, -z-1/2'

loop_
_atom_site_label
_atom_site_type_symbol
_atom_site_fract_x
_atom_site_fract_y
_atom_site_fract_z
_atom_site_U_iso_or_equiv
_atom_site_adp_type
_atom_site_occupancy
_atom_site_site_symmetry_order
_atom_site_calc_flag
_atom_site_refinement_flags_posn
_atom_site_refinement_flags_adp
Au1 Au 0.05002(4) 0.43545(2) 0.66125(3) 0.04430(13) Uani 1 1 d . .
Br2 Br -0.24316(10) 0.41792(7) 0.67910(9) 0.0621(3) Uani 1 1 d . .
Br1 Br 0.11027(12) 0.29193(7) 0.65804(9) 0.0696(3) Uani 1 1 d . .
S2 S 0.0319(2) 0.57339(15) 0.6606(2) 0.0535(6) Uani 1 1 d . .
S1 S 0.3162(2) 0.47903(16) 0.6459(2) 0.0534(6) Uani 1 1 d . .
N1 N 0.3248(7) 0.6416(5) 0.6404(5) 0.0460(19) Uani 1 1 d . .
O2 O 0.6563(10) 0.8928(6) 0.5538(6) 0.105(3) Uani 1 1 d . .
O1 O 0.4665(8) 0.8544(5) 0.4017(6) 0.092(3) Uani 1 1 d . .
C1 C 0.2415(9) 0.5760(5) 0.6478(6) 0.040(2) Uani 1 1 d . .
C2 C 0.2505(10) 0.7211(6) 0.6533(8) 0.055(2) Uani 1 1 d . .
H2A H 0.289985 0.739958 0.732761 0.072 Uiso 1 1 calc R U
H2B H 0.127822 0.716410 0.638338 0.072 Uiso 1 1 calc R U
C3 C 0.2984(10) 0.7814(6) 0.5703(7) 0.059(3) Uani 1 1 d . .
H3A H 0.246347 0.766092 0.490873 0.076 Uiso 1 1 calc R U
H3B H 0.255073 0.834021 0.584982 0.076 Uiso 1 1 calc R U
C4 C 0.4875(10) 0.7863(6) 0.5833(7) 0.052(3) Uani 1 1 d . .
H4 H 0.539626 0.802219 0.663482 0.068 Uiso 1 1 calc R U
C5 C 0.5535(10) 0.7040(6) 0.5593(8) 0.061(3) Uani 1 1 d . .
H5A H 0.675941 0.706649 0.569371 0.080 Uiso 1 1 calc R U
H5B H 0.506073 0.689411 0.478786 0.080 Uiso 1 1 calc R U
C6 C 0.5087(9) 0.6387(6) 0.6395(7) 0.053(2) Uani 1 1 d . .
H6A H 0.536646 0.586152 0.612752 0.069 Uiso 1 1 calc R U
H6B H 0.575027 0.646632 0.718103 0.069 Uiso 1 1 calc R U
C7 C 0.5332(12) 0.8470(6) 0.5003(9) 0.059(3) Uani 1 1 d . .
C8 C 0.7178(13) 0.9635(8) 0.4851(10) 0.096(4) Uani 1 1 d . .
H8A H 0.629740 0.981893 0.420376 0.124 Uiso 1 1 calc R U
H8B H 0.761635 1.008567 0.535206 0.124 Uiso 1 1 calc R U
C9 C 0.8509(16) 0.9195(8) 0.4466(12) 0.120(5) Uani 1 1 d . .
H9A H 0.932612 0.900649 0.513260 0.157 Uiso 1 1 calc R U
H9B H 0.905810 0.954396 0.400920 0.157 Uiso 1 1 calc R U
H9C H 0.802419 0.874292 0.399952 0.157 Uiso 1 1 calc R U

loop_
_atom_site_aniso_label
_atom_site_aniso_U_11
_atom_site_aniso_U_22
_atom_site_aniso_U_33
_atom_site_aniso_U_23
_atom_site_aniso_U_13
_atom_site_aniso_U_12
Au1 0.0420(2) 0.0467(3) 0.0441(2) 0.00418(19) 0.00897(14) -0.00315(16)
Br2 0.0460(5) 0.0681(8) 0.0751(7) 0.0065(6) 0.0192(5) -0.0092(5)
Br1 0.0666(6) 0.0488(7) 0.0887(8) 0.0008(6) 0.0064(5) 0.0015(5)
S2 0.0462(12) 0.0496(17) 0.0697(15) 0.0063(14) 0.0237(11) 0.0007(11)
S1 0.0424(12) 0.0499(17) 0.0699(15) 0.0043(14) 0.0168(11) 0.0010(11)
N1 0.038(4) 0.058(6) 0.045(4) 0.002(4) 0.015(3) -0.014(4)
O2 0.112(6) 0.122(8) 0.075(5) 0.012(5) 0.006(4) -0.072(6)
O1 0.101(5) 0.123(8) 0.046(4) 0.015(5) 0.001(4) -0.040(5)
C1 0.038(4) 0.045(6) 0.037(4) 0.005(4) 0.010(3) 0.005(4)
C2 0.056(5) 0.047(7) 0.069(6) -0.004(5) 0.027(5) 0.004(5)
C3 0.067(6) 0.062(8) 0.050(5) 0.007(5) 0.018(4) -0.004(5)
C4 0.056(5) 0.059(8) 0.040(5) 0.002(5) 0.006(4) -0.021(5)
C5 0.049(5) 0.078(9) 0.060(6) -0.002(6) 0.017(4) -0.021(5)
C6 0.038(5) 0.059(7) 0.066(6) 0.008(5) 0.016(4) 0.003(4)
C7 0.063(6) 0.055(8) 0.062(7) 0.004(6) 0.018(5) -0.018(5)
C8 0.077(7) 0.111(12) 0.105(9) 0.017(9) 0.033(7) 0.003(7)
C9 0.121(10) 0.085(12) 0.151(13) 0.005(10) 0.021(9) 0.017(8)

loop_
_atom_type_symbol
_atom_type_description
_atom_type_scat_dispersion_real
_atom_type_scat_dispersion_imag
_atom_type_scat_source
C C 0.0033 0.0016 'International Tables Vol C Tables 4.2.6.8 and 6.1.1.4'
H H 0.0000 0.0000 'International Tables Vol C Tables 4.2.6.8 and 6.1.1.4'
N N 0.0061 0.0033 'International Tables Vol C Tables 4.2.6.8 and 6.1.1.4'
O O 0.0106 0.0060 'International Tables Vol C Tables 4.2.6.8 and 6.1.1.4'
S S 0.1246 0.1234 'International Tables Vol C Tables 4.2.6.8 and 6.1.1.4'
Br Br -0.2901 2.4595 'International Tables Vol C Tables 4.2.6.8 and 6.1.1.4'
Au Au -2.0133 8.8022 'International Tables Vol C Tables 4.2.6.8 and 6.1.1.4'

loop_
_geom_angle_atom_site_label_1
_geom_angle_atom_site_label_2
_geom_angle_atom_site_label_3
_geom_angle
S2 Au1 S1 75.35(8)
S2 Au1 Br1 171.82(5)
S1 Au1 Br1 96.49(7)
S2 Au1 Br2 93.27(5)
S1 Au1 Br2 168.61(7)
Br1 Au1 Br2 94.90(4)
C1 S2 Au1 87.9(3)
C1 S1 Au1 87.6(3)
C1 N1 C2 121.3(7)
C1 N1 C6 120.5(8)
C2 N1 C6 117.4(7)
C7 O2 C8 118.9(8)
N1 C1 S1 126.8(6)
N1 C1 S2 124.0(7)
S1 C1 S2 109.2(5)
N1 C2 C3 111.2(7)
N1 C2 H2A 109.4
C3 C2 H2A 109.4
N1 C2 H2B 109.4
C3 C2 H2B 109.4
H2A C2 H2B 108.0
C4 C3 C2 111.6(7)
C4 C3 H3A 109.3
C2 C3 H3A 109.3
C4 C3 H3B 109.3
C2 C3 H3B 109.3
H3A C3 H3B 108.0
C3 C4 C7 110.9(7)
C3 C4 C5 108.8(7)
C7 C4 C5 109.7(8)
C3 C4 H4 109.1
C7 C4 H4 109.1
C5 C4 H4 109.1
C4 C5 C6 112.6(7)
C4 C5 H5A 109.1
C6 C5 H5A 109.1
C4 C5 H5B 109.1
C6 C5 H5B 109.1
H5A C5 H5B 107.8
N1 C6 C5 110.5(7)
N1 C6 H6A 109.5
C5 C6 H6A 109.5
N1 C6 H6B 109.5
C5 C6 H6B 109.5
H6A C6 H6B 108.1
O1 C7 O2 123.7(10)
O1 C7 C4 125.9(9)
O2 C7 C4 110.3(9)
C9 C8 O2 97.1(11)
C9 C8 H8A 112.3
O2 C8 H8A 112.3
C9 C8 H8B 112.3
O2 C8 H8B 112.3
H8A C8 H8B 109.9
C8 C9 H9A 109.5
C8 C9 H9B 109.5
H9A C9 H9B 109.5
C8 C9 H9C 109.5
H9A C9 H9C 109.5
H9B C9 H9C 109.5

loop_
_geom_bond_atom_site_label_1
_geom_bond_atom_site_label_2
_geom_bond_distance
Au1 S2 2.293(3)
Au1 S1 2.309(2)
Au1 Br1 2.4322(12)
Au1 Br2 2.4365(8)
S2 C1 1.730(7)
S1 C1 1.720(9)
N1 C1 1.292(10)
N1 C2 1.469(10)
N1 C6 1.486(9)
O2 C7 1.299(11)
O2 C8 1.564(13)
O1 C7 1.172(10)
C2 C3 1.504(11)
C2 H2A 0.9700
C2 H2B 0.9700
C3 C4 1.501(10)
C3 H3A 0.9700
C3 H3B 0.9700
C4 C7 1.503(12)
C4 C5 1.514(12)
C4 H4 0.9800
C5 C6 1.530(11)
C5 H5A 0.9700
C5 H5B 0.9700
C6 H6A 0.9700
C6 H6B 0.9700
C8 C9 1.449(14)
C8 H8A 0.9700
C8 H8B 0.9700
C9 H9A 0.9600
C9 H9B 0.9600
C9 H9C 0.9600

loop_
_geom_torsion_atom_site_label_1
_geom_torsion_atom_site_label_2
_geom_torsion_atom_site_label_3
_geom_torsion_atom_site_label_4
_geom_torsion
C2 N1 C1 S1 -174.6(6)
C6 N1 C1 S1 -5.4(11)
C2 N1 C1 S2 5.7(11)
C6 N1 C1 S2 174.9(6)
Au1 S1 C1 N1 -179.1(7)
Au1 S1 C1 S2 0.6(4)
Au1 S2 C1 N1 179.1(7)
Au1 S2 C1 S1 -0.6(4)
C1 N1 C2 C3 -141.8(7)
C6 N1 C2 C3 48.7(10)
N1 C2 C3 C4 -54.6(10)
C2 C3 C4 C7 -179.7(8)
C2 C3 C4 C5 59.5(10)
C3 C4 C5 C6 -57.5(9)
C7 C4 C5 C6 -179.0(7)
C1 N1 C6 C5 144.3(8)
C2 N1 C6 C5 -46.0(10)
C4 C5 C6 N1 49.9(10)
C8 O2 C7 O1 1.6(17)
C8 O2 C7 C4 -176.7(9)
C3 C4 C7 O1 -44.1(15)
C5 C4 C7 O1 76.2(13)
C3 C4 C7 O2 134.1(9)
C5 C4 C7 O2 -105.6(10)
C7 O2 C8 C9 -92.4(12)
